data_1553379
loop_
_publ_author_name
'Ma, Xiao-Li'
'Li, Jun'
'Zheng, Jiao'
'Gu, Xiao-Pan'
'Ferreira, Daneel'
'Zjawiony, Jordan K.'
'Zhao, Ming-Bo'
'Guo, Xiao-Yu'
'Tu, Peng-Fei'
'Jiang, Yong'

_publ_section_title
;
 LC-MS-Guided Isolation of Insulin-Secretion-Promoting Monoterpenoid
 Carbazole Alkaloids from Murraya microphylla.
;
_journal_issue 11
_journal_name_full 'Journal of natural products'
_journal_page_first 2371
_journal_page_last 2380
_journal_paper_doi 10.1021/acs.jnatprod.8b00338
_journal_volume 81
_journal_year 2018
_chemical_formula_moiety 'C29 H35 N O3'
_chemical_formula_sum 'C29 H35 N O3'
_chemical_formula_weight 445.58
_space_group_crystal_system orthorhombic
_space_group_IT_number 61
_space_group_name_Hall '-P 2ac 2ab'
_space_group_name_H-M_alt 'P b c a'
_atom_sites_solution_hydrogens geom
_atom_sites_solution_primary direct
_audit_creation_date 2016-11-03
_audit_creation_method
;
Olex2 1.2
(compiled 2016.02.19 svn.r3266 for OlexSys, GUI svn.r5155)
;
_cell_angle_alpha 90
_cell_angle_beta 90
_cell_angle_gamma 90
_cell_formula_units_Z 8
_cell_length_a 12.92580(10)
_cell_length_b 18.5966(2)
_cell_length_c 20.6239(2)
_cell_measurement_reflns_used 12353
_cell_measurement_temperature 120
_cell_measurement_theta_max 67.3320
_cell_measurement_theta_min 3.1680
_cell_volume 4957.49(8)
_computing_cell_refinement 'CrysAlisPro 1.171.39.6a (Rigaku OD, 2015)'
_computing_data_collection 'CrysAlisPro 1.171.39.6a (Rigaku OD, 2015)'
_computing_data_reduction 'CrysAlisPro 1.171.39.6a (Rigaku OD, 2015)'
_computing_molecular_graphics 'Olex2 (Dolomanov et al., 2009)'
_computing_publication_material 'Olex2 (Dolomanov et al., 2009)'
_computing_structure_refinement 'ShelXL (Sheldrick, 2015)'
_computing_structure_solution 'ShelXT (Sheldrick, 2015)'
_diffrn_ambient_temperature 120
_diffrn_detector 'CCD plate'
_diffrn_measured_fraction_theta_full 0.988
_diffrn_measured_fraction_theta_max 0.984
_diffrn_measurement_details
;
List of Runs (angles in degrees, time in seconds):

  # Type    Start    End  Width  t~exp~   \w     \q     \k     \f   Frames
--------------------------------------------------------------------------
  1  \w    -90.00  60.00   1.00    1.00    --    0.00  60.00 320.00  150
  2  \w   -135.00  37.00   1.00    2.00    --  -45.00  60.00 200.00  172
  3  \w   -135.00   9.00   1.00    2.00    --  -45.00  45.00 120.00  144
  4  \w   -135.00 -11.00   1.00    2.00    --  -45.00  60.00  40.00  124
  5  \w   -180.00 -13.00   1.00    5.00    --  -90.00  45.00 120.00  167
  6  \w   -164.00 -22.00   1.00    5.00    --  -90.00  60.00 120.00  142
  7  \w   -180.00 -40.00   1.00    5.00    --  -90.00  60.00  40.00  140
  8  \w   -180.00 -13.00   1.00    5.00    --  -90.00  15.00  40.00  167
;
_diffrn_measurement_device 'abstract diffractometer'
_diffrn_measurement_device_type 'dtrek-CrysAlisPro-abstract goniometer imported rigaku-d*trek images'
_diffrn_measurement_method '\w scans'
_diffrn_orient_matrix_type 'CrysAlisPro convention (1999,Acta A55,543-557)'
_diffrn_orient_matrix_UB_11 -0.0066528000
_diffrn_orient_matrix_UB_12 -0.0758360000
_diffrn_orient_matrix_UB_13 0.0297905000
_diffrn_orient_matrix_UB_21 0.0068466000
_diffrn_orient_matrix_UB_22 0.0328053000
_diffrn_orient_matrix_UB_23 0.0684053000
_diffrn_orient_matrix_UB_31 -0.1188492000
_diffrn_orient_matrix_UB_32 0.0062680000
_diffrn_orient_matrix_UB_33 0.0023505000
_diffrn_radiation_monochromator graphite
_diffrn_radiation_probe x-ray
_diffrn_radiation_type CuK\a
_diffrn_radiation_wavelength 1.54184
_diffrn_reflns_av_R_equivalents 0.1168
_diffrn_reflns_av_unetI/netI 0.0456
_diffrn_reflns_Laue_measured_fraction_full 0.988
_diffrn_reflns_Laue_measured_fraction_max 0.984
_diffrn_reflns_limit_h_max 12
_diffrn_reflns_limit_h_min -14
_diffrn_reflns_limit_k_max 21
_diffrn_reflns_limit_k_min -22
_diffrn_reflns_limit_l_max 24
_diffrn_reflns_limit_l_min -18
_diffrn_reflns_number 39158
_diffrn_reflns_point_group_measured_fraction_full 0.988
_diffrn_reflns_point_group_measured_fraction_max 0.984
_diffrn_reflns_theta_full 67.684
_diffrn_reflns_theta_max 68.635
_diffrn_reflns_theta_min 4.287
_diffrn_source 'fine-focus sealed X-ray tube'
_diffrn_source_type 'Enhance (Cu) X-ray Source'
_exptl_absorpt_coefficient_mu 0.600
_exptl_absorpt_correction_T_max 1.00000
_exptl_absorpt_correction_T_min 0.36305
_exptl_absorpt_correction_type multi-scan
_exptl_absorpt_process_details
;
CrysAlisPro 1.171.39.6a (Rigaku Oxford Diffraction, 2015)
Empirical absorption correction using spherical harmonics,
 implemented in SCALE3 ABSPACK scaling algorithm.
;
_exptl_crystal_colour 'light colourless'
_exptl_crystal_colour_modifier light
_exptl_crystal_colour_primary colourless
_exptl_crystal_density_diffrn 1.194
_exptl_crystal_description plate
_exptl_crystal_F_000 1920
_exptl_crystal_size_max 0.7
_exptl_crystal_size_mid 0.12
_exptl_crystal_size_min 0.03
_refine_diff_density_max 0.681
_refine_diff_density_min -0.360
_refine_diff_density_rms 0.090
_refine_ls_extinction_coef 0.0009(3)
_refine_ls_extinction_expression Fc^*^=kFc[1+0.001xFc^2^\l^3^/sin(2\q)]^-1/4^
_refine_ls_extinction_method 'SHELXL-2014/7 (Sheldrick 2014'
_refine_ls_goodness_of_fit_ref 1.254
_refine_ls_hydrogen_treatment constr
_refine_ls_matrix_type full
_refine_ls_number_parameters 306
_refine_ls_number_reflns 4499
_refine_ls_number_restraints 0
_refine_ls_restrained_S_all 1.254
_refine_ls_R_factor_all 0.1399
_refine_ls_R_factor_gt 0.1102
_refine_ls_shift/su_max 0.000
_refine_ls_shift/su_mean 0.000
_refine_ls_structure_factor_coef Fsqd
_refine_ls_weighting_details 'w=1/[\s^2^(Fo^2^)+(0.2000P)^2^] where P=(Fo^2^+2Fc^2^)/3'
_refine_ls_weighting_scheme calc
_refine_ls_wR_factor_gt 0.2998
_refine_ls_wR_factor_ref 0.3396
_reflns_Friedel_coverage 0.000
_reflns_number_gt 2711
_reflns_number_total 4499
_reflns_threshold_expression 'I > 2\s(I)'
_cod_data_source_file np8b00338_si_003.cif
_cod_data_source_block mcb1e2df5-1_twin1_hklf4
_cod_database_code 1553379
_shelx_space_group_comment
;
The symmetry employed for this shelxl refinement is uniquely defined
by the following loop, which should always be used as a source of
symmetry information in preference to the above space-group names.
They are only intended as comments.
;
_olex2_refinement_description
;
1. Fixed Uiso
 At 1.2 times of:
  All C(H) groups, All C(H,H) groups, All N(H) groups
 At 1.5 times of:
  All C(H,H,H) groups
2.a Ternary CH refined with riding coordinates:
 C14'(H14')
2.b Secondary CH2 refined with riding coordinates:
 C9'(H9'A,H9'B), C12'(H12A,H12B), C13'(H13A,H13B)
2.c Aromatic/amide H refined with riding coordinates:
 N9(H9), C1'(H1'), C2'(H2'), C4(H4), C5(H5), C8(H8), C10'(H10')
2.d Idealised Me refined as rotating group:
 C4'(H4'A,H4'B,H4'C), C5'(H5'A,H5'B,H5'C), C6'(H6'A,H6'B,H6'C), C7'(H7'A,H7'B,
 H7'C), C15'(H15A,H15B,H15C), C16'(H16A,H16B,H16C), C17'(H17A,H17B,H17C)
;
_shelx_shelxl_version_number 2014/7
_olex2_submission_special_instructions 'No special instructions were received'
_oxdiff_exptl_absorpt_empirical_details
;
Empirical correction (ABSPACK) includes:
- Absorption correction using spherical harmonics
- Frame scaling
;
_oxdiff_exptl_absorpt_empirical_full_max 1.958
_oxdiff_exptl_absorpt_empirical_full_min 0.377
_oxdiff_twin_integration_method simultaneous
_oxdiff_twin_items 2
_twin_special_details
;
Component 2 rotated by -162.0299\% 
 around [-0.00 1.00 0.00] (reciprocal) or [-0.00 1.00 0.00] (direct)
;

loop_
_space_group_symop_operation_xyz
'x, y, z'
'-x+1/2, -y, z+1/2'
'-x, y+1/2, -z+1/2'
'x+1/2, -y+1/2, -z'
'-x, -y, -z'
'x-1/2, y, -z-1/2'
'x, -y-1/2, z-1/2'
'-x-1/2, y-1/2, z'

loop_
_atom_site_label
_atom_site_type_symbol
_atom_site_fract_x
_atom_site_fract_y
_atom_site_fract_z
_atom_site_U_iso_or_equiv
_atom_site_adp_type
_atom_site_occupancy
_atom_site_site_symmetry_order
_atom_site_calc_flag
_atom_site_refinement_flags_posn
O1 O 0.17201(19) 0.09747(13) 0.43468(12) 0.0569(7) Uani 1 1 d .
O2 O 0.7926(2) 0.31102(14) 0.33537(12) 0.0581(7) Uani 1 1 d .
O3 O 0.70721(19) 0.37329(14) 0.23816(12) 0.0563(7) Uani 1 1 d .
N9 N 0.3735(2) 0.26743(17) 0.30512(14) 0.0553(8) Uani 1 1 d .
H9 H 0.3284 0.2848 0.2772 0.066 Uiso 1 1 calc R
C1 C 0.2592(3) 0.1854(2) 0.36923(17) 0.0530(9) Uani 1 1 d .
C1' C 0.1629(3) 0.1950(2) 0.33324(19) 0.0568(10) Uani 1 1 d .
H1' H 0.1630 0.2206 0.2934 0.068 Uiso 1 1 calc R
C2 C 0.2599(3) 0.1356(2) 0.41970(17) 0.0519(9) Uani 1 1 d .
C2' C 0.0750(3) 0.1681(2) 0.35627(18) 0.0556(9) Uani 1 1 d .
H2' H 0.0134 0.1715 0.3313 0.067 Uiso 1 1 calc R
C3 C 0.3503(3) 0.1166(2) 0.45352(18) 0.0572(9) Uani 1 1 d .
C3' C 0.0724(3) 0.1319(2) 0.42198(18) 0.0558(9) Uani 1 1 d .
C4 C 0.4421(3) 0.1507(2) 0.43726(19) 0.0568(10) Uani 1 1 d .
H4 H 0.5036 0.1394 0.4603 0.068 Uiso 1 1 calc R
C4' C 0.0521(3) 0.1850(2) 0.4761(2) 0.0663(11) Uani 1 1 d .
H4'A H 0.0500 0.1595 0.5176 0.099 Uiso 1 1 calc GR
H4'B H -0.0144 0.2090 0.4687 0.099 Uiso 1 1 calc GR
H4'C H 0.1075 0.2210 0.4770 0.099 Uiso 1 1 calc GR
C4A C 0.4452(3) 0.20172(19) 0.38715(18) 0.0531(9) Uani 1 1 d .
C4B C 0.5253(3) 0.2450(2) 0.35737(17) 0.0547(9) Uani 1 1 d .
C5 C 0.6319(3) 0.2526(2) 0.36781(18) 0.0546(9) Uani 1 1 d .
H5 H 0.6655 0.2257 0.4009 0.066 Uiso 1 1 calc R
C5' C -0.0052(3) 0.0713(2) 0.4234(2) 0.0630(10) Uani 1 1 d .
H5'A H 0.0117 0.0365 0.3894 0.095 Uiso 1 1 calc GR
H5'B H -0.0747 0.0906 0.4159 0.095 Uiso 1 1 calc GR
H5'C H -0.0029 0.0476 0.4658 0.095 Uiso 1 1 calc GR
C6 C 0.6871(3) 0.2992(2) 0.32969(17) 0.0514(9) Uani 1 1 d .
C6' C 0.3458(3) 0.0607(2) 0.5060(2) 0.0663(11) Uani 1 1 d .
H6'A H 0.3016 0.0779 0.5414 0.099 Uiso 1 1 calc GR
H6'B H 0.4157 0.0517 0.5226 0.099 Uiso 1 1 calc GR
H6'C H 0.3172 0.0160 0.4883 0.099 Uiso 1 1 calc GR
C7 C 0.6395(3) 0.33782(19) 0.27859(17) 0.0517(9) Uani 1 1 d .
C7' C 0.8440(3) 0.2752(2) 0.38692(19) 0.0623(10) Uani 1 1 d .
H7'A H 0.8350 0.2231 0.3822 0.093 Uiso 1 1 calc GR
H7'B H 0.8146 0.2908 0.4284 0.093 Uiso 1 1 calc GR
H7'C H 0.9179 0.2869 0.3858 0.093 Uiso 1 1 calc GR
C8 C 0.5343(3) 0.3303(2) 0.26742(18) 0.0567(10) Uani 1 1 d .
H8 H 0.5012 0.3556 0.2332 0.068 Uiso 1 1 calc R
C8' C 0.6941(3) 0.4491(2) 0.21718(19) 0.0588(10) Uani 1 1 d .
C8A C 0.4789(3) 0.2846(2) 0.30764(17) 0.0525(9) Uani 1 1 d .
C9' C 0.7984(3) 0.4639(2) 0.18448(18) 0.0573(10) Uani 1 1 d .
H9'A H 0.8045 0.5162 0.1760 0.069 Uiso 1 1 calc R
H9'B H 0.8547 0.4502 0.2145 0.069 Uiso 1 1 calc R
C9A C 0.3522(3) 0.2184(2) 0.35409(18) 0.0537(9) Uani 1 1 d .
C10' C 0.8119(3) 0.4239(2) 0.12169(18) 0.0573(10) Uani 1 1 d .
H10' H 0.8798 0.4190 0.1046 0.069 Uiso 1 1 calc R
C11' C 0.7325(3) 0.3945(2) 0.08833(19) 0.0668(11) Uani 1 1 d .
C12' C 0.6270(3) 0.3987(3) 0.1115(2) 0.0739(13) Uani 1 1 d .
H12A H 0.6060 0.3508 0.1278 0.089 Uiso 1 1 calc R
H12B H 0.5812 0.4110 0.0747 0.089 Uiso 1 1 calc R
C13' C 0.6109(3) 0.4539(2) 0.1653(2) 0.0672(11) Uani 1 1 d .
H13A H 0.6114 0.5028 0.1463 0.081 Uiso 1 1 calc R
H13B H 0.5424 0.4460 0.1855 0.081 Uiso 1 1 calc R
C14' C 0.6738(4) 0.4959(2) 0.2769(2) 0.0691(12) Uani 1 1 d .
H14' H 0.6125 0.4750 0.2997 0.083 Uiso 1 1 calc R
C15' C 0.7632(5) 0.4950(3) 0.3247(2) 0.0852(15) Uani 1 1 d .
H15A H 0.7832 0.4452 0.3336 0.128 Uiso 1 1 calc GR
H15B H 0.7419 0.5184 0.3651 0.128 Uiso 1 1 calc GR
H15C H 0.8222 0.5209 0.3061 0.128 Uiso 1 1 calc GR
C16' C 0.6457(4) 0.5730(2) 0.2587(2) 0.0830(14) Uani 1 1 d .
H16A H 0.6408 0.6023 0.2981 0.125 Uiso 1 1 calc GR
H16B H 0.5791 0.5734 0.2360 0.125 Uiso 1 1 calc GR
H16C H 0.6993 0.5929 0.2303 0.125 Uiso 1 1 calc GR
C17' C 0.7530(4) 0.3536(3) 0.0262(2) 0.0808(14) Uani 1 1 d .
H17A H 0.8217 0.3662 0.0097 0.121 Uiso 1 1 calc GR
H17B H 0.7004 0.3662 -0.0061 0.121 Uiso 1 1 calc GR
H17C H 0.7501 0.3018 0.0349 0.121 Uiso 1 1 calc GR

loop_
_atom_site_aniso_label
_atom_site_aniso_U_11
_atom_site_aniso_U_22
_atom_site_aniso_U_33
_atom_site_aniso_U_23
_atom_site_aniso_U_13
_atom_site_aniso_U_12
O1 0.0567(15) 0.0531(15) 0.0610(15) 0.0064(11) -0.0029(12) -0.0001(11)
O2 0.0526(15) 0.0649(17) 0.0569(16) 0.0074(12) -0.0014(11) 0.0057(12)
O3 0.0551(14) 0.0591(16) 0.0546(15) 0.0086(11) 0.0054(11) 0.0060(12)
N9 0.0554(18) 0.0569(19) 0.0537(18) 0.0051(14) -0.0014(13) 0.0005(14)
C1 0.054(2) 0.052(2) 0.053(2) 0.0005(16) 0.0009(16) -0.0002(16)
C1' 0.058(2) 0.053(2) 0.060(2) 0.0039(16) -0.0030(17) 0.0042(17)
C2 0.052(2) 0.050(2) 0.053(2) 0.0030(15) -0.0024(15) -0.0004(16)
C2' 0.056(2) 0.054(2) 0.057(2) 0.0013(17) -0.0040(16) 0.0021(17)
C3 0.064(2) 0.052(2) 0.056(2) 0.0044(17) -0.0003(17) 0.0017(17)
C3' 0.053(2) 0.060(2) 0.055(2) 0.0026(17) -0.0008(16) 0.0020(17)
C4 0.054(2) 0.059(2) 0.057(2) 0.0051(17) -0.0048(16) 0.0002(17)
C4' 0.071(3) 0.060(2) 0.068(3) -0.0078(19) 0.0041(19) 0.0020(19)
C4A 0.061(2) 0.048(2) 0.050(2) 0.0020(15) 0.0013(16) 0.0014(16)
C4B 0.056(2) 0.057(2) 0.051(2) 0.0008(16) 0.0000(16) 0.0050(17)
C5 0.056(2) 0.061(2) 0.0471(19) 0.0005(16) -0.0002(16) 0.0030(17)
C5' 0.059(2) 0.065(3) 0.065(2) 0.0068(18) -0.0058(18) -0.0044(19)
C6 0.050(2) 0.057(2) 0.048(2) -0.0015(15) 0.0004(15) 0.0049(16)
C6' 0.065(2) 0.066(2) 0.068(2) 0.017(2) -0.009(2) -0.007(2)
C7 0.057(2) 0.050(2) 0.0479(19) -0.0011(15) 0.0058(15) 0.0022(16)
C7' 0.057(2) 0.065(2) 0.066(2) 0.0073(19) -0.0132(18) 0.0029(19)
C8 0.057(2) 0.061(2) 0.052(2) 0.0035(17) 0.0003(16) 0.0047(18)
C8' 0.063(2) 0.055(2) 0.059(2) 0.0055(16) 0.0071(18) 0.0050(18)
C8A 0.048(2) 0.059(2) 0.051(2) 0.0019(16) 0.0001(15) 0.0024(16)
C9' 0.055(2) 0.060(2) 0.057(2) -0.0013(17) 0.0020(16) -0.0024(17)
C9A 0.054(2) 0.054(2) 0.053(2) 0.0033(16) 0.0006(15) 0.0003(16)
C10' 0.056(2) 0.058(2) 0.057(2) 0.0001(17) 0.0030(17) -0.0028(17)
C11' 0.080(3) 0.064(2) 0.057(2) 0.0034(18) 0.006(2) -0.009(2)
C12' 0.060(2) 0.101(4) 0.060(2) 0.011(2) -0.0007(18) -0.012(2)
C13' 0.053(2) 0.078(3) 0.070(3) 0.019(2) 0.0009(19) 0.007(2)
C14' 0.093(3) 0.057(2) 0.057(2) 0.0062(18) 0.021(2) 0.014(2)
C15' 0.129(4) 0.069(3) 0.057(3) -0.006(2) -0.006(3) 0.013(3)
C16' 0.104(4) 0.065(3) 0.080(3) 0.010(2) 0.026(3) 0.021(3)
C17' 0.112(4) 0.076(3) 0.054(2) -0.006(2) 0.000(2) -0.018(3)

loop_
_atom_type_symbol
_atom_type_description
_atom_type_scat_dispersion_real
_atom_type_scat_dispersion_imag
_atom_type_scat_source
C C 0.0181 0.0091 'International Tables Vol C Tables 4.2.6.8 and 6.1.1.4'
H H 0.0000 0.0000 'International Tables Vol C Tables 4.2.6.8 and 6.1.1.4'
N N 0.0311 0.0180 'International Tables Vol C Tables 4.2.6.8 and 6.1.1.4'
O O 0.0492 0.0322 'International Tables Vol C Tables 4.2.6.8 and 6.1.1.4'

loop_
_geom_angle_atom_site_label_1
_geom_angle_atom_site_label_2
_geom_angle_atom_site_label_3
_geom_angle
C2 O1 C3' 117.5(3)
C6 O2 C7' 116.7(3)
C7 O3 C8' 124.0(3)
C8A N9 H9 125.8
C9A N9 H9 125.8
C9A N9 C8A 108.4(3)
C2 C1 C1' 117.9(3)
C9A C1 C1' 124.8(3)
C9A C1 C2 117.2(3)
C1 C1' H1' 120.0
C2' C1' C1 120.0(4)
C2' C1' H1' 120.0
O1 C2 C1 120.3(3)
O1 C2 C3 116.5(3)
C1 C2 C3 122.9(3)
C1' C2' H2' 119.8
C1' C2' C3' 120.4(3)
C3' C2' H2' 119.8
C2 C3 C6' 120.0(3)
C4 C3 C2 118.4(3)
C4 C3 C6' 121.6(4)
O1 C3' C2' 109.6(3)
O1 C3' C4' 107.8(3)
O1 C3' C5' 104.8(3)
C4' C3' C2' 112.0(3)
C5' C3' C2' 111.3(3)
C5' C3' C4' 111.0(3)
C3 C4 H4 119.6
C3 C4 C4A 120.8(3)
C4A C4 H4 119.6
C3' C4' H4'A 109.5
C3' C4' H4'B 109.5
C3' C4' H4'C 109.5
H4'A C4' H4'B 109.5
H4'A C4' H4'C 109.5
H4'B C4' H4'C 109.5
C4 C4A C4B 135.1(3)
C4 C4A C9A 118.5(3)
C9A C4A C4B 106.3(3)
C5 C4B C4A 133.9(3)
C8A C4B C4A 107.3(3)
C8A C4B C5 118.8(3)
C4B C5 H5 120.4
C6 C5 C4B 119.1(3)
C6 C5 H5 120.4
C3' C5' H5'A 109.5
C3' C5' H5'B 109.5
C3' C5' H5'C 109.5
H5'A C5' H5'B 109.5
H5'A C5' H5'C 109.5
H5'B C5' H5'C 109.5
O2 C6 C7 114.2(3)
C5 C6 O2 124.3(3)
C5 C6 C7 121.4(3)
C3 C6' H6'A 109.5
C3 C6' H6'B 109.5
C3 C6' H6'C 109.5
H6'A C6' H6'B 109.5
H6'A C6' H6'C 109.5
H6'B C6' H6'C 109.5
O3 C7 C6 114.6(3)
O3 C7 C8 124.9(3)
C8 C7 C6 119.9(3)
O2 C7' H7'A 109.5
O2 C7' H7'B 109.5
O2 C7' H7'C 109.5
H7'A C7' H7'B 109.5
H7'A C7' H7'C 109.5
H7'B C7' H7'C 109.5
C7 C8 H8 121.0
C7 C8 C8A 118.0(3)
C8A C8 H8 121.0
O3 C8' C9' 101.5(3)
O3 C8' C13' 110.0(3)
O3 C8' C14' 109.0(3)
C13' C8' C9' 107.6(3)
C13' C8' C14' 114.3(3)
C14' C8' C9' 113.7(3)
C4B C8A N9 109.0(3)
C8 C8A N9 128.3(3)
C8 C8A C4B 122.6(3)
C8' C9' H9'A 109.0
C8' C9' H9'B 109.0
H9'A C9' H9'B 107.8
C10' C9' C8' 113.1(3)
C10' C9' H9'A 109.0
C10' C9' H9'B 109.0
N9 C9A C4A 109.0(3)
C1 C9A N9 128.9(3)
C1 C9A C4A 122.0(3)
C9' C10' H10' 118.3
C11' C10' C9' 123.4(4)
C11' C10' H10' 118.3
C10' C11' C12' 121.7(4)
C10' C11' C17' 120.1(4)
C12' C11' C17' 118.2(4)
C11' C12' H12A 108.8
C11' C12' H12B 108.8
C11' C12' C13' 113.9(4)
H12A C12' H12B 107.7
C13' C12' H12A 108.8
C13' C12' H12B 108.8
C8' C13' C12' 112.1(3)
C8' C13' H13A 109.2
C8' C13' H13B 109.2
C12' C13' H13A 109.2
C12' C13' H13B 109.2
H13A C13' H13B 107.9
C8' C14' H14' 107.0
C15' C14' C8' 112.7(4)
C15' C14' H14' 107.0
C15' C14' C16' 110.5(4)
C16' C14' C8' 112.2(3)
C16' C14' H14' 107.0
C14' C15' H15A 109.5
C14' C15' H15B 109.5
C14' C15' H15C 109.5
H15A C15' H15B 109.5
H15A C15' H15C 109.5
H15B C15' H15C 109.5
C14' C16' H16A 109.5
C14' C16' H16B 109.5
C14' C16' H16C 109.5
H16A C16' H16B 109.5
H16A C16' H16C 109.5
H16B C16' H16C 109.5
C11' C17' H17A 109.5
C11' C17' H17B 109.5
C11' C17' H17C 109.5
H17A C17' H17B 109.5
H17A C17' H17C 109.5
H17B C17' H17C 109.5

loop_
_geom_bond_atom_site_label_1
_geom_bond_atom_site_label_2
_geom_bond_distance
O1 C2 1.374(4)
O1 C3' 1.462(4)
O2 C6 1.386(5)
O2 C7' 1.419(4)
O3 C7 1.377(4)
O3 C8' 1.484(5)
N9 H9 0.8800
N9 C8A 1.400(5)
N9 C9A 1.388(5)
C1 C1' 1.460(5)
C1 C2 1.393(5)
C1 C9A 1.386(5)
C1' H1' 0.9500
C1' C2' 1.330(5)
C2 C3 1.406(5)
C2' H2' 0.9500
C2' C3' 1.513(5)
C3 C4 1.386(5)
C3 C6' 1.502(5)
C3' C4' 1.513(5)
C3' C5' 1.508(5)
C4 H4 0.9500
C4 C4A 1.404(5)
C4' H4'A 0.9800
C4' H4'B 0.9800
C4' H4'C 0.9800
C4A C4B 1.448(5)
C4A C9A 1.417(5)
C4B C5 1.402(5)
C4B C8A 1.398(5)
C5 H5 0.9500
C5 C6 1.371(5)
C5' H5'A 0.9800
C5' H5'B 0.9800
C5' H5'C 0.9800
C6 C7 1.416(5)
C6' H6'A 0.9800
C6' H6'B 0.9800
C6' H6'C 0.9800
C7 C8 1.385(5)
C7' H7'A 0.9800
C7' H7'B 0.9800
C7' H7'C 0.9800
C8 H8 0.9500
C8 C8A 1.387(5)
C8' C9' 1.532(5)
C8' C13' 1.519(6)
C8' C14' 1.531(6)
C9' H9'A 0.9900
C9' H9'B 0.9900
C9' C10' 1.504(5)
C10' H10' 0.9500
C10' C11' 1.351(6)
C11' C12' 1.447(6)
C11' C17' 1.513(6)
C12' H12A 0.9900
C12' H12B 0.9900
C12' C13' 1.525(6)
C13' H13A 0.9900
C13' H13B 0.9900
C14' H14' 1.0000
C14' C15' 1.519(7)
C14' C16' 1.526(6)
C15' H15A 0.9800
C15' H15B 0.9800
C15' H15C 0.9800
C16' H16A 0.9800
C16' H16B 0.9800
C16' H16C 0.9800
C17' H17A 0.9800
C17' H17B 0.9800
C17' H17C 0.9800

loop_
_geom_torsion_atom_site_label_1
_geom_torsion_atom_site_label_2
_geom_torsion_atom_site_label_3
_geom_torsion_atom_site_label_4
_geom_torsion
O1 C2 C3 C4 176.3(3)
O1 C2 C3 C6' -4.0(5)
O2 C6 C7 O3 7.9(4)
O2 C6 C7 C8 179.5(3)
O3 C7 C8 C8A 171.0(3)
O3 C8' C9' C10' 69.8(4)
O3 C8' C13' C12' -49.0(4)
O3 C8' C14' C15' 61.8(5)
O3 C8' C14' C16' -172.7(4)
C1 C1' C2' C3' 4.4(6)
C1 C2 C3 C4 2.2(6)
C1 C2 C3 C6' -178.0(4)
C1' C1 C2 O1 -0.3(5)
C1' C1 C2 C3 173.6(3)
C1' C1 C9A N9 2.1(6)
C1' C1 C9A C4A -174.0(4)
C1' C2' C3' O1 -31.4(5)
C1' C2' C3' C4' 88.3(4)
C1' C2' C3' C5' -146.8(4)
C2 O1 C3' C2' 43.7(4)
C2 O1 C3' C4' -78.4(4)
C2 O1 C3' C5' 163.2(3)
C2 C1 C1' C2' 13.1(5)
C2 C1 C9A N9 177.4(4)
C2 C1 C9A C4A 1.4(6)
C2 C3 C4 C4A -1.6(6)
C3 C4 C4A C4B -178.3(4)
C3 C4 C4A C9A 0.9(6)
C3' O1 C2 C1 -29.8(5)
C3' O1 C2 C3 156.0(3)
C4 C4A C4B C5 -0.3(8)
C4 C4A C4B C8A 178.4(4)
C4 C4A C9A N9 -177.6(3)
C4 C4A C9A C1 -0.8(6)
C4A C4B C5 C6 179.5(4)
C4A C4B C8A N9 -0.3(4)
C4A C4B C8A C8 -177.8(3)
C4B C4A C9A N9 1.9(4)
C4B C4A C9A C1 178.6(4)
C4B C5 C6 O2 -179.8(3)
C4B C5 C6 C7 -2.3(5)
C5 C4B C8A N9 178.6(3)
C5 C4B C8A C8 1.1(6)
C5 C6 C7 O3 -169.9(3)
C5 C6 C7 C8 1.7(5)
C6 C7 C8 C8A 0.3(5)
C6' C3 C4 C4A 178.7(4)
C7 O3 C8' C9' 170.2(3)
C7 O3 C8' C13' -76.2(4)
C7 O3 C8' C14' 49.9(5)
C7 C8 C8A N9 -178.7(3)
C7 C8 C8A C4B -1.7(6)
C7' O2 C6 C5 -4.0(5)
C7' O2 C6 C7 178.3(3)
C8' O3 C7 C6 -133.1(3)
C8' O3 C7 C8 55.7(5)
C8' C9' C10' C11' 17.5(6)
C8A N9 C9A C1 -178.6(4)
C8A N9 C9A C4A -2.1(4)
C8A C4B C5 C6 0.9(5)
C9' C8' C13' C12' 60.7(4)
C9' C8' C14' C15' -50.6(5)
C9' C8' C14' C16' 74.9(5)
C9' C10' C11' C12' -0.9(6)
C9' C10' C11' C17' -178.7(4)
C9A N9 C8A C4B 1.5(4)
C9A N9 C8A C8 178.8(4)
C9A C1 C1' C2' -171.6(4)
C9A C1 C2 O1 -175.9(3)
C9A C1 C2 C3 -2.1(6)
C9A C4A C4B C5 -179.6(4)
C9A C4A C4B C8A -0.9(4)
C10' C11' C12' C13' 14.8(6)
C11' C12' C13' C8' -45.9(5)
C13' C8' C9' C10' -45.6(4)
C13' C8' C14' C15' -174.7(4)
C13' C8' C14' C16' -49.1(5)
C14' C8' C9' C10' -173.3(3)
C14' C8' C13' C12' -172.0(3)
C17' C11' C12' C13' -167.4(4)

loop_
_twin_individual_id
_twin_individual_mass_fraction_refined
_oxdiff_twin_reflns_isolated
_oxdiff_twin_reflns_overlapped
_twin_individual_twin_lattice_type
_twin_individual_twin_matrix_11
_twin_individual_twin_matrix_12
_twin_individual_twin_matrix_13
_twin_individual_twin_matrix_21
_twin_individual_twin_matrix_22
_twin_individual_twin_matrix_23
_twin_individual_twin_matrix_31
_twin_individual_twin_matrix_32
_twin_individual_twin_matrix_33
1 0.8499 33645 6916 ref 1.0000 0.0000 0.0000 0.0000 1.0000 0.0000 0.0000 0.0000 1.0000
2 0.1501 34356 6916 nmt -0.9467 -0.0026 -0.1874 -0.0091 0.9966 0.0033 0.4905 0.0067 -0.9506
